data_2240066
loop_
_publ_author_name
'Li, Ya-Ping'
'Zang, Hu'
'Sun, Dajun'
'Ming, Julia'
'Su, Guan-Fang'

_publ_section_title
;
 Crystal structure of
 bis{2-[bis(2-hydroxyethyl)amino]ethanol-\k^3^<i>O</i>,<i>N</i>,<i>O</i>'}zinc
 terephthalate
;
_journal_coeditor_code TK5343
_journal_issue 11
_journal_name_full 'Acta Crystallographica Section E'
_journal_page_first m361
_journal_page_last m362
_journal_paper_doi 10.1107/S1600536814021771
_journal_volume 70
_journal_year 2014
_chemical_formula_iupac '[Zn (C6 H15 N O3)2] (C8 H4 O4)'
_chemical_formula_moiety 'C12 H30 N2 O6 Zn 2+, C8 H4 O4 2-'
_chemical_formula_sum 'C20 H34 N2 O10 Zn'
_chemical_formula_weight 527.86
_chemical_name_systematic
;
Bis{2-[bis(2-hydroxyethyl)amino]ethanol-\k^3^<i>O</i>,<i>N</i>,<i>O</i>'}zinc
terephthalate
;
_space_group_IT_number 2
_symmetry_cell_setting triclinic
_symmetry_space_group_name_Hall '-P 1'
_symmetry_space_group_name_H-M 'P -1'
_atom_sites_solution_hydrogens geom
_atom_sites_solution_primary direct
_atom_sites_solution_secondary difmap
_audit_creation_method SHELXL-97
_cell_angle_alpha 89.315(5)
_cell_angle_beta 72.421(5)
_cell_angle_gamma 66.208(5)
_cell_formula_units_Z 1
_cell_length_a 7.963(5)
_cell_length_b 8.823(5)
_cell_length_c 9.198(5)
_cell_measurement_reflns_used 2165
_cell_measurement_temperature 293(2)
_cell_measurement_theta_max 22.84
_cell_measurement_theta_min 1.68
_cell_volume 559.2(6)
_computing_cell_refinement
;
SAINT (Bruker, 2002)
;
_computing_data_collection
;
APEX2 (Bruker, 2002)
;
_computing_data_reduction
;
SAINT (Bruker, 2002)
;
_computing_molecular_graphics
;
SHELXTL (Sheldrick, 2008)
;
_computing_publication_material
;
SHELXTL (Sheldrick, 2008) and publCIF (Westrip, 2010)
;
_computing_structure_refinement
;
SHELXL97 (Sheldrick, 2008)
;
_computing_structure_solution
;
SHELXS97 (Sheldrick, 2008)
;
_diffrn_ambient_temperature 293(2)
_diffrn_measured_fraction_theta_full 0.990
_diffrn_measured_fraction_theta_max 0.979
_diffrn_measurement_device_type 'Bruker SMART APEXII CCD'
_diffrn_measurement_method '\f and \w scans'
_diffrn_radiation_monochromator graphite
_diffrn_radiation_source 'fine-focus sealed tube'
_diffrn_radiation_type MoK\a
_diffrn_radiation_wavelength 0.71069
_diffrn_reflns_av_R_equivalents 0.0117
_diffrn_reflns_av_sigmaI/netI 0.0199
_diffrn_reflns_limit_h_max 8
_diffrn_reflns_limit_h_min -9
_diffrn_reflns_limit_k_max 10
_diffrn_reflns_limit_k_min -10
_diffrn_reflns_limit_l_max 11
_diffrn_reflns_limit_l_min -10
_diffrn_reflns_number 3145
_diffrn_reflns_theta_full 25.00
_diffrn_reflns_theta_max 26.15
_diffrn_reflns_theta_min 2.34
_exptl_absorpt_coefficient_mu 1.158
_exptl_absorpt_correction_T_max 0.803
_exptl_absorpt_correction_T_min 0.725
_exptl_absorpt_correction_type multi-scan
_exptl_absorpt_process_details
;
(SADABS; Bruker, 2002)
;
_exptl_crystal_colour colourless
_exptl_crystal_density_diffrn 1.567
_exptl_crystal_density_method 'not measured'
_exptl_crystal_description block
_exptl_crystal_F_000 278
_exptl_crystal_size_max 0.26
_exptl_crystal_size_mid 0.24
_exptl_crystal_size_min 0.23
_refine_diff_density_max 0.449
_refine_diff_density_min -0.513
_refine_ls_extinction_method none
_refine_ls_goodness_of_fit_ref 1.098
_refine_ls_hydrogen_treatment mixed
_refine_ls_matrix_type full
_refine_ls_number_parameters 160
_refine_ls_number_reflns 2189
_refine_ls_number_restraints 3
_refine_ls_restrained_S_all 1.099
_refine_ls_R_factor_all 0.0275
_refine_ls_R_factor_gt 0.0273
_refine_ls_shift/su_max 0.000
_refine_ls_shift/su_mean 0.000
_refine_ls_structure_factor_coef Fsqd
_refine_ls_weighting_details 'calc w=1/[\s^2^(Fo^2^)+(0.0381P)^2^+0.3177P] where P=(Fo^2^+2Fc^2^)/3'
_refine_ls_weighting_scheme calc
_refine_ls_wR_factor_gt 0.0719
_refine_ls_wR_factor_ref 0.0721
_reflns_number_gt 2165
_reflns_number_total 2189
_reflns_threshold_expression I>2\s(I)
_cod_data_source_file tk5343sup1.cf
_cod_data_source_block I
_cod_database_code 2240066
_cod_database_fobs_code 2240066

loop_
_symmetry_equiv_pos_as_xyz
'x, y, z'
'-x, -y, -z'

loop_
_atom_site_type_symbol
_atom_site_label
_atom_site_fract_x
_atom_site_fract_y
_atom_site_fract_z
_atom_site_U_iso_or_equiv
_atom_site_adp_type
_atom_site_calc_flag
_atom_site_refinement_flags
_atom_site_occupancy
_atom_site_symmetry_multiplicity
C C1 0.6774(3) -0.3639(2) -0.0601(2) 0.0370(5) Uani d . 1 1
H H1A 0.7747 -0.4664 -0.1248 0.044 Uiso calc R 1 1
H H1B 0.5597 -0.3796 -0.0138 0.044 Uiso calc R 1 1
C C2 0.7484(3) -0.3279(2) 0.0655(2) 0.0331(4) Uani d . 1 1
H H2A 0.7475 -0.4087 0.1378 0.040 Uiso calc R 1 1
H H2B 0.8814 -0.3417 0.0199 0.040 Uiso calc R 1 1
C C3 0.3010(3) -0.1603(3) 0.2345(2) 0.0363(5) Uani d . 1 1
H H3A 0.3374 -0.2759 0.1998 0.044 Uiso calc R 1 1
H H3B 0.1832 -0.1228 0.3224 0.044 Uiso calc R 1 1
C C4 0.4611(3) -0.1470(3) 0.2818(2) 0.0325(4) Uani d . 1 1
H H4A 0.4091 -0.0417 0.3462 0.039 Uiso calc R 1 1
H H4B 0.5057 -0.2361 0.3426 0.039 Uiso calc R 1 1
C C5 0.7460(3) -0.0863(3) 0.2013(3) 0.0371(5) Uani d . 1 1
H H5A 0.6741 0.0341 0.2208 0.044 Uiso calc R 1 1
H H5B 0.8648 -0.1107 0.1168 0.044 Uiso calc R 1 1
C C6 0.8006(4) -0.1462(3) 0.3430(3) 0.0463(5) Uani d . 1 1
H H6A 0.8579 -0.0793 0.3745 0.056 Uiso calc R 1 1
H H6B 0.6851 -0.1329 0.4268 0.056 Uiso calc R 1 1
C C7 0.9062(2) -0.7092(2) 0.3337(2) 0.0260(4) Uani d . 1 1
C C8 0.6957(2) -0.5992(2) 0.4202(2) 0.0228(3) Uani d . 1 1
C C9 0.5509(3) -0.6072(2) 0.3698(2) 0.0253(4) Uani d . 1 1
H H9 0.5846 -0.6789 0.2823 0.030 Uiso calc R 1 1
C C10 0.6436(3) -0.4910(2) 0.5508(2) 0.0250(4) Uani d . 1 1
H H10 0.7392 -0.4844 0.5852 0.030 Uiso calc R 1 1
N N1 0.6286(2) -0.15730(18) 0.14967(17) 0.0229(3) Uani d . 1 1
O O1 0.63918(19) -0.23022(16) -0.15252(15) 0.0273(3) Uani d D 1 1
O O2 0.26592(18) -0.06108(17) 0.11409(15) 0.0283(3) Uani d D 1 1
O O3 0.9319(3) -0.3128(2) 0.3114(2) 0.0553(5) Uani d D 1 1
O O4 0.9393(2) -0.8061(2) 0.21957(18) 0.0411(4) Uani d . 1 1
O O5 1.03466(19) -0.69733(19) 0.37935(16) 0.0357(3) Uani d . 1 1
Zn Zn1 0.5000 0.0000 0.0000 0.01988(10) Uani d S 1 2
H H1 0.738(3) -0.249(3) -0.224(2) 0.030 Uiso d D 1 1
H H2 0.160(3) 0.020(2) 0.150(3) 0.030 Uiso d D 1 1
H H3 0.954(3) -0.343(3) 0.397(2) 0.030 Uiso d D 1 1

loop_
_atom_site_aniso_label
_atom_site_aniso_U_11
_atom_site_aniso_U_22
_atom_site_aniso_U_33
_atom_site_aniso_U_12
_atom_site_aniso_U_13
_atom_site_aniso_U_23
C1 0.0491(12) 0.0214(9) 0.0346(10) -0.0125(9) -0.0086(9) -0.0021(8)
C2 0.0334(10) 0.0202(9) 0.0327(10) -0.0003(7) -0.0084(8) 0.0034(7)
C3 0.0277(9) 0.0398(11) 0.0383(11) -0.0150(9) -0.0056(8) 0.0149(9)
C4 0.0298(9) 0.0384(10) 0.0218(9) -0.0095(8) -0.0049(7) 0.0076(8)
C5 0.0427(11) 0.0357(11) 0.0466(12) -0.0202(9) -0.0284(10) 0.0128(9)
C6 0.0430(12) 0.0505(14) 0.0519(14) -0.0171(11) -0.0281(11) 0.0066(11)
C7 0.0202(8) 0.0259(9) 0.0237(8) -0.0041(7) -0.0038(7) 0.0040(7)
C8 0.0184(8) 0.0208(8) 0.0238(8) -0.0053(6) -0.0038(6) 0.0041(6)
C9 0.0231(8) 0.0249(9) 0.0233(8) -0.0071(7) -0.0055(7) -0.0011(6)
C10 0.0205(8) 0.0271(9) 0.0263(9) -0.0084(7) -0.0082(7) 0.0027(7)
N1 0.0215(7) 0.0215(7) 0.0236(7) -0.0066(6) -0.0078(6) 0.0031(6)
O1 0.0249(6) 0.0268(6) 0.0237(6) -0.0075(5) -0.0038(5) -0.0028(5)
O2 0.0189(6) 0.0293(7) 0.0303(7) -0.0059(5) -0.0050(5) 0.0047(5)
O3 0.0529(10) 0.0576(11) 0.0483(10) -0.0096(9) -0.0261(9) 0.0130(8)
O4 0.0226(7) 0.0423(8) 0.0432(8) -0.0025(6) -0.0049(6) -0.0157(7)
O5 0.0188(6) 0.0481(9) 0.0311(7) -0.0068(6) -0.0056(5) -0.0038(6)
Zn1 0.01853(15) 0.01801(15) 0.01999(15) -0.00478(11) -0.00604(10) 0.00264(10)

loop_
_atom_type_symbol
_atom_type_description
_atom_type_scat_dispersion_real
_atom_type_scat_dispersion_imag
_atom_type_scat_source
C C 0.0033 0.0016 'International Tables Vol C Tables 4.2.6.8 and 6.1.1.4'
H H 0.0000 0.0000 'International Tables Vol C Tables 4.2.6.8 and 6.1.1.4'
N N 0.0061 0.0033 'International Tables Vol C Tables 4.2.6.8 and 6.1.1.4'
O O 0.0106 0.0060 'International Tables Vol C Tables 4.2.6.8 and 6.1.1.4'
Zn Zn 0.2839 1.4301 'International Tables Vol C Tables 4.2.6.8 and 6.1.1.4'

loop_
_geom_angle_atom_site_label_1
_geom_angle_atom_site_label_2
_geom_angle_atom_site_label_3
_geom_angle_site_symmetry_1
_geom_angle_site_symmetry_3
_geom_angle
O1 C1 C2 . . 111.27(16)
O1 C1 H1A . . 109.4
C2 C1 H1A . . 109.4
O1 C1 H1B . . 109.4
C2 C1 H1B . . 109.4
H1A C1 H1B . . 108.0
N1 C2 C1 . . 112.93(16)
N1 C2 H2A . . 109.0
C1 C2 H2A . . 109.0
N1 C2 H2B . . 109.0
C1 C2 H2B . . 109.0
H2A C2 H2B . . 107.8
O2 C3 C4 . . 110.59(16)
O2 C3 H3A . . 109.5
C4 C3 H3A . . 109.5
O2 C3 H3B . . 109.5
C4 C3 H3B . . 109.5
H3A C3 H3B . . 108.1
N1 C4 C3 . . 113.26(16)
N1 C4 H4A . . 108.9
C3 C4 H4A . . 108.9
N1 C4 H4B . . 108.9
C3 C4 H4B . . 108.9
H4A C4 H4B . . 107.7
N1 C5 C6 . . 117.31(18)
N1 C5 H5A . . 108.0
C6 C5 H5A . . 108.0
N1 C5 H5B . . 108.0
C6 C5 H5B . . 108.0
H5A C5 H5B . . 107.2
O3 C6 C5 . . 110.1(2)
O3 C6 H6A . . 109.6
C5 C6 H6A . . 109.6
O3 C6 H6B . . 109.6
C5 C6 H6B . . 109.6
H6A C6 H6B . . 108.2
O4 C7 O5 . . 124.72(16)
O4 C7 C8 . . 116.64(16)
O5 C7 C8 . . 118.64(16)
C10 C8 C9 . . 119.17(16)
C10 C8 C7 . . 121.09(16)
C9 C8 C7 . . 119.74(16)
C10 C9 C8 2_646 . 120.58(17)
C10 C9 H9 2_646 . 119.7
C8 C9 H9 . . 119.7
C9 C10 C8 2_646 . 120.26(17)
C9 C10 H10 2_646 . 119.9
C8 C10 H10 . . 119.9
C4 N1 C2 . . 113.25(15)
C4 N1 C5 . . 109.91(16)
C2 N1 C5 . . 112.28(16)
C4 N1 Zn1 . . 104.11(11)
C2 N1 Zn1 . . 108.27(12)
C5 N1 Zn1 . . 108.59(12)
C1 O1 Zn1 . . 107.34(11)
C1 O1 H1 . . 108.2(17)
Zn1 O1 H1 . . 120.1(16)
C3 O2 Zn1 . . 112.52(11)
C3 O2 H2 . . 108.0(16)
Zn1 O2 H2 . . 114.6(16)
C6 O3 H3 . . 106.6(15)
O2 Zn1 O2 2_655 . 180.00(4)
O2 Zn1 N1 2_655 2_655 81.99(7)
O2 Zn1 N1 . 2_655 98.01(7)
O2 Zn1 N1 2_655 . 98.01(7)
O2 Zn1 N1 . . 81.99(7)
N1 Zn1 N1 2_655 . 180.0
O2 Zn1 O1 2_655 2_655 90.41(6)
O2 Zn1 O1 . 2_655 89.59(6)
N1 Zn1 O1 2_655 2_655 82.73(7)
N1 Zn1 O1 . 2_655 97.27(7)
O2 Zn1 O1 2_655 . 89.59(6)
O2 Zn1 O1 . . 90.41(6)
N1 Zn1 O1 2_655 . 97.27(7)
N1 Zn1 O1 . . 82.73(7)
O1 Zn1 O1 2_655 . 180.00(12)

loop_
_geom_bond_atom_site_label_1
_geom_bond_atom_site_label_2
_geom_bond_site_symmetry_2
_geom_bond_distance
C1 O1 . 1.431(2)
C1 C2 . 1.518(3)
C1 H1A . 0.9700
C1 H1B . 0.9700
C2 N1 . 1.483(2)
C2 H2A . 0.9700
C2 H2B . 0.9700
C3 O2 . 1.427(2)
C3 C4 . 1.511(3)
C3 H3A . 0.9700
C3 H3B . 0.9700
C4 N1 . 1.480(2)
C4 H4A . 0.9700
C4 H4B . 0.9700
C5 N1 . 1.496(2)
C5 C6 . 1.519(3)
C5 H5A . 0.9700
C5 H5B . 0.9700
C6 O3 . 1.388(3)
C6 H6A . 0.9700
C6 H6B . 0.9700
C7 O4 . 1.255(2)
C7 O5 . 1.257(2)
C7 C8 . 1.511(2)
C8 C10 . 1.390(3)
C8 C9 . 1.393(3)
C9 C10 2_646 1.390(3)
C9 H9 . 0.9300
C10 C9 2_646 1.390(3)
C10 H10 . 0.9300
N1 Zn1 . 2.1282(16)
O1 Zn1 . 2.1529(16)
O1 H1 . 0.815(16)
O2 Zn1 . 2.1169(16)
O2 H2 . 0.825(16)
O3 H3 . 0.870(16)
Zn1 O2 2_655 2.1169(16)
Zn1 N1 2_655 2.1282(16)
Zn1 O1 2_655 2.1529(16)

loop_
_geom_hbond_atom_site_label_D
_geom_hbond_atom_site_label_H
_geom_hbond_atom_site_label_A
_geom_hbond_site_symmetry_A
_geom_hbond_distance_DH
_geom_hbond_distance_HA
_geom_hbond_distance_DA
_geom_hbond_angle_DHA
O1 H1 O5 2_745 0.815(16) 1.818(17) 2.632(2) 177(2)
O2 H2 O4 1_465 0.825(16) 1.740(16) 2.564(2) 178(2)
O3 H3 O5 2_746 0.870(16) 2.129(18) 2.942(3) 155(2)

loop_
_geom_torsion_atom_site_label_1
_geom_torsion_atom_site_label_2
_geom_torsion_atom_site_label_3
_geom_torsion_atom_site_label_4
_geom_torsion_site_symmetry_4
_geom_torsion
O1 C1 C2 N1 . 47.2(2)
O2 C3 C4 N1 . -43.7(2)
N1 C5 C6 O3 . 68.3(3)
O4 C7 C8 C10 . 178.15(17)
O5 C7 C8 C10 . -2.2(3)
O4 C7 C8 C9 . -1.1(3)
O5 C7 C8 C9 . 178.52(17)
C10 C8 C9 C10 2_646 -0.3(3)
C7 C8 C9 C10 2_646 179.03(16)
C9 C8 C10 C9 2_646 0.3(3)
C7 C8 C10 C9 2_646 -179.02(16)
C3 C4 N1 C2 . -72.9(2)
C3 C4 N1 C5 . 160.62(17)
C3 C4 N1 Zn1 . 44.47(18)
C1 C2 N1 C4 . 87.9(2)
C1 C2 N1 C5 . -146.89(18)
C1 C2 N1 Zn1 . -27.01(19)
C6 C5 N1 C4 . 48.9(2)
C6 C5 N1 C2 . -78.1(2)
C6 C5 N1 Zn1 . 162.17(16)
C2 C1 O1 Zn1 . -40.83(19)
C4 C3 O2 Zn1 . 18.7(2)
C3 O2 Zn1 O2 2_655 12E1(10)
C3 O2 Zn1 N1 2_655 -175.87(13)
C3 O2 Zn1 N1 . 4.13(13)
C3 O2 Zn1 O1 2_655 -93.26(13)
C3 O2 Zn1 O1 . 86.74(13)
C4 N1 Zn1 O2 2_655 154.45(12)
C2 N1 Zn1 O2 2_655 -84.78(12)
C5 N1 Zn1 O2 2_655 37.38(13)
C4 N1 Zn1 O2 . -25.55(12)
C2 N1 Zn1 O2 . 95.22(12)
C5 N1 Zn1 O2 . -142.62(13)
C4 N1 Zn1 N1 2_655 -8E1(10)
C2 N1 Zn1 N1 2_655 4E1(10)
C5 N1 Zn1 N1 2_655 16E1(10)
C4 N1 Zn1 O1 2_655 63.01(12)
C2 N1 Zn1 O1 2_655 -176.22(12)
C5 N1 Zn1 O1 2_655 -54.06(13)
C4 N1 Zn1 O1 . -116.99(12)
C2 N1 Zn1 O1 . 3.78(12)
C5 N1 Zn1 O1 . 125.94(13)
C1 O1 Zn1 O2 2_655 118.61(13)
C1 O1 Zn1 O2 . -61.39(13)
C1 O1 Zn1 N1 2_655 -159.52(12)
C1 O1 Zn1 N1 . 20.48(12)
C1 O1 Zn1 O1 2_655 -8E1(10)
